data_4067668
loop_
_publ_author_name
'Mendoza, Consuelo'
'Bern\`es, Sylvain'
'Torrens, Hugo'
'Arroyo, Maribel'

_publ_section_title
;
 Carbon&#x2212;Fluorine Bond Activation in Thermolysis Reactions of the
 Osmium(IV) Perfluorothiolate Compounds [Os(SC6F5)4(P(C6H4X-4)3)] (X =
 CF3, Cl, F, H, CH3, and OCH3)
;
_journal_issue 12
_journal_name_full Organometallics
_journal_page_first 2646
_journal_paper_doi 10.1021/om901065g
_journal_volume 29
_journal_year 2010
_chemical_compound_source 'See text'
_chemical_formula_moiety 'C36 H12 Cl3 F16 Os P S3, 1.38(C H2 Cl2)'
_chemical_formula_sum 'C37.38 H14.76 Cl5.76 F16 Os P S3'
_chemical_formula_weight 1289.35
_space_group_IT_number 148
_symmetry_cell_setting trigonal
_symmetry_Int_Tables_number 148
_symmetry_space_group_name_Hall '-R 3'
_symmetry_space_group_name_H-M 'R -3 :H'
_atom_sites_solution_hydrogens geom
_atom_sites_solution_primary direct
_atom_sites_solution_secondary difmap
_audit_creation_date 2010-01-30
_audit_creation_method SHELXTL-Plus
_cell_angle_alpha 90.00
_cell_angle_beta 90.00
_cell_angle_gamma 120.00
_cell_formula_units_Z 6
_cell_length_a 15.3769(13)
_cell_length_b 15.3769(13)
_cell_length_c 34.068(4)
_cell_measurement_pressure 101(2)
_cell_measurement_reflns_used 55
_cell_measurement_temperature 298(1)
_cell_measurement_theta_max 12.09
_cell_measurement_theta_min 4.68
_cell_volume 6976.1(12)
_computing_cell_refinement XSCANS
_computing_data_collection 'XSCANS (Siemens, 1996)'
_computing_data_reduction XSCANS
_computing_molecular_graphics
;
SHELXTL-Plus and MERCURY (Macrae et al., 2008)
;
_computing_publication_material SHELXTL-Plus
_computing_structure_refinement SHELXTL-Plus
_computing_structure_solution 'SHELXTL-Plus (Sheldrick, 2008)'
_diffrn_ambient_pressure 101(2)
_diffrn_ambient_temperature 298(1)
_diffrn_detector 'Scintillation counter'
_diffrn_measured_fraction_theta_full 0.994
_diffrn_measured_fraction_theta_max 0.994
_diffrn_measurement_device_type 'Bruker P4'
_diffrn_measurement_method '\w scans'
_diffrn_radiation_monochromator graphite
_diffrn_radiation_source X-ray
_diffrn_radiation_type MoK\a
_diffrn_radiation_wavelength 0.71073
_diffrn_reflns_av_R_equivalents 0.0421
_diffrn_reflns_av_sigmaI/netI 0.0707
_diffrn_reflns_limit_h_max 4
_diffrn_reflns_limit_h_min -17
_diffrn_reflns_limit_k_max 18
_diffrn_reflns_limit_k_min -1
_diffrn_reflns_limit_l_max 1
_diffrn_reflns_limit_l_min -40
_diffrn_reflns_number 3841
_diffrn_reflns_theta_full 25.00
_diffrn_reflns_theta_max 25.00
_diffrn_reflns_theta_min 3.12
_diffrn_source 'fine-focus sealed tube'
_diffrn_source_current 30
_diffrn_source_power 1.5
_diffrn_source_type FN4
_diffrn_source_voltage 50
_diffrn_standards_decay_% 2
_diffrn_standards_interval_count 48
_diffrn_standards_number 2
_exptl_absorpt_coefficient_mu 3.335
_exptl_absorpt_correction_T_max 0.73823
_exptl_absorpt_correction_T_min 0.49692
_exptl_absorpt_correction_type psi-scan
_exptl_absorpt_process_details ' XSCANS (Siemens, 1996)'
_exptl_crystal_colour 'dark purple'
_exptl_crystal_density_diffrn 1.841
_exptl_crystal_density_method 'not measured'
_exptl_crystal_description plate
_exptl_crystal_F_000 3720
_exptl_crystal_size_max 0.40
_exptl_crystal_size_mid 0.18
_exptl_crystal_size_min 0.08
_platon_squeeze_details
;
;
_refine_diff_density_max 0.604
_refine_diff_density_min -0.581
_refine_diff_density_rms 0.079
_refine_ls_extinction_method none
_refine_ls_goodness_of_fit_ref 1.011
_refine_ls_hydrogen_treatment constr
_refine_ls_matrix_type full
_refine_ls_number_constraints 0
_refine_ls_number_parameters 181
_refine_ls_number_reflns 2727
_refine_ls_number_restraints 1
_refine_ls_restrained_S_all 1.011
_refine_ls_R_factor_all 0.0919
_refine_ls_R_factor_gt 0.0521
_refine_ls_shift/su_max 0.001
_refine_ls_shift/su_mean 0.000
_refine_ls_structure_factor_coef Fsqd
_refine_ls_weighting_details 'calc w=1/[\s^2^(Fo^2^)+(0.0560P)^2^] where P=(Fo^2^+2Fc^2^)/3'
_refine_ls_weighting_scheme calc
_refine_ls_wR_factor_gt 0.1119
_refine_ls_wR_factor_ref 0.1238
_reflns_number_gt 1704
_reflns_number_total 2727
_reflns_threshold_expression I>2\s(I)
_cod_data_source_file om901065g_si_001.cif
_cod_data_source_block 2e
_cod_original_cell_volume 6976.2(11)
_cod_original_sg_symbol_H-M 'R -3'
_cod_database_code 4067668

loop_
_symmetry_equiv_pos_as_xyz
'x, y, z'
'-y, x-y, z'
'-x+y, -x, z'
'x+2/3, y+1/3, z+1/3'
'-y+2/3, x-y+1/3, z+1/3'
'-x+y+2/3, -x+1/3, z+1/3'
'x+1/3, y+2/3, z+2/3'
'-y+1/3, x-y+2/3, z+2/3'
'-x+y+1/3, -x+2/3, z+2/3'
'-x, -y, -z'
'y, -x+y, -z'
'x-y, x, -z'
'-x+2/3, -y+1/3, -z+1/3'
'y+2/3, -x+y+1/3, -z+1/3'
'x-y+2/3, x+1/3, -z+1/3'
'-x+1/3, -y+2/3, -z+2/3'
'y+1/3, -x+y+2/3, -z+2/3'
'x-y+1/3, x+2/3, -z+2/3'

loop_
_atom_site_label
_atom_site_type_symbol
_atom_site_fract_x
_atom_site_fract_y
_atom_site_fract_z
_atom_site_U_iso_or_equiv
_atom_site_adp_type
_atom_site_occupancy
_atom_site_symmetry_multiplicity
_atom_site_calc_flag
_atom_site_refinement_flags
Os1 Os 1.0000 1.0000 0.268685(14) 0.0741(3) Uani 1 3 d S
F1 F 1.0000 1.0000 0.32900(19) 0.0804(19) Uani 1 3 d S
P1 P 1.0000 1.0000 0.20025(9) 0.0741(9) Uani 1 3 d S
C1 C 0.8958(6) 1.0069(6) 0.1780(2) 0.0746(19) Uani 1 1 d .
C2 C 0.8003(6) 0.9452(7) 0.1920(2) 0.103(3) Uani 1 1 d .
H2A H 0.7913 0.9074 0.2145 0.123 Uiso 1 1 calc R
C3 C 0.7194(8) 0.9384(8) 0.1737(3) 0.116(3) Uani 1 1 d .
H3A H 0.6554 0.8959 0.1836 0.139 Uiso 1 1 calc R
C4 C 0.7310(7) 0.9941(7) 0.1406(3) 0.095(3) Uani 1 1 d .
Cl4 Cl 0.6252(2) 0.9801(2) 0.11543(10) 0.1559(12) Uani 1 1 d .
C5 C 0.8239(8) 1.0582(8) 0.1256(3) 0.125(4) Uani 1 1 d .
H5A H 0.8320 1.0960 0.1032 0.150 Uiso 1 1 calc R
C6 C 0.9046(7) 1.0643(7) 0.1451(3) 0.107(3) Uani 1 1 d .
H6A H 0.9686 1.1091 0.1358 0.128 Uiso 1 1 calc R
S1 S 0.95215(17) 1.11292(16) 0.26765(6) 0.0889(6) Uani 1 1 d .
C7 C 0.9454(7) 1.1494(6) 0.3168(2) 0.084(2) Uani 1 1 d .
C8 C 1.0261(7) 1.2004(6) 0.3412(3) 0.095(2) Uani 1 1 d .
C9 C 1.0157(10) 1.2304(8) 0.3786(3) 0.117(3) Uani 1 1 d .
C10 C 0.9260(11) 1.2131(9) 0.3910(3) 0.127(4) Uani 1 1 d D
C11 C 0.8450(9) 1.1680(8) 0.3673(3) 0.120(3) Uani 1 1 d D
C12 C 0.8547(7) 1.1361(7) 0.3303(3) 0.104(3) Uani 1 1 d .
F8 F 1.1173(4) 1.2194(4) 0.32942(16) 0.1231(17) Uani 1 1 d .
F9 F 1.0965(6) 1.2779(5) 0.40153(18) 0.166(3) Uani 1 1 d .
F10 F 0.9130(7) 1.2433(6) 0.42590(17) 0.188(3) Uani 1 1 d .
F11 F 0.7519(6) 1.1484(7) 0.3793(2) 0.186(3) Uani 1 1 d .
F12 F 0.7707(4) 1.0867(5) 0.30745(18) 0.1374(19) Uani 1 1 d .

loop_
_atom_site_aniso_label
_atom_site_aniso_U_11
_atom_site_aniso_U_22
_atom_site_aniso_U_33
_atom_site_aniso_U_23
_atom_site_aniso_U_13
_atom_site_aniso_U_12
Os1 0.0774(3) 0.0774(3) 0.0674(3) 0.000 0.000 0.03870(15)
F1 0.080(3) 0.080(3) 0.081(4) 0.000 0.000 0.0400(14)
P1 0.0785(14) 0.0785(14) 0.0652(19) 0.000 0.000 0.0393(7)
C1 0.078(5) 0.079(5) 0.073(4) -0.006(4) -0.007(4) 0.043(5)
C2 0.072(6) 0.129(8) 0.091(6) 0.029(5) 0.003(5) 0.038(6)
C3 0.093(7) 0.125(8) 0.120(7) 0.025(7) 0.020(6) 0.047(6)
C4 0.079(6) 0.100(7) 0.118(7) 0.009(5) -0.004(5) 0.055(6)
Cl4 0.1051(19) 0.167(3) 0.213(3) 0.051(2) -0.015(2) 0.081(2)
C5 0.099(8) 0.134(9) 0.148(9) 0.053(7) -0.007(7) 0.063(7)
C6 0.089(6) 0.114(7) 0.123(7) 0.028(6) 0.011(5) 0.054(6)
S1 0.1089(16) 0.0921(15) 0.0780(13) 0.0048(10) 0.0034(11) 0.0595(13)
C7 0.087(6) 0.086(6) 0.088(5) 0.014(5) 0.024(5) 0.050(5)
C8 0.086(7) 0.083(6) 0.110(7) -0.008(5) 0.003(6) 0.039(5)
C9 0.138(10) 0.128(9) 0.094(7) -0.018(6) -0.008(7) 0.074(8)
C10 0.163(12) 0.154(10) 0.079(7) -0.017(6) 0.005(8) 0.090(9)
C11 0.139(10) 0.143(9) 0.101(7) 0.021(7) 0.044(7) 0.089(8)
C12 0.097(7) 0.117(7) 0.112(7) 0.009(6) 0.006(6) 0.063(6)
F8 0.090(4) 0.121(4) 0.149(4) -0.031(3) 0.001(3) 0.045(3)
F9 0.182(6) 0.178(6) 0.127(5) -0.055(4) -0.050(5) 0.082(5)
F10 0.258(9) 0.239(8) 0.095(4) -0.026(4) 0.031(5) 0.146(7)
F11 0.154(6) 0.286(10) 0.163(6) -0.003(6) 0.047(5) 0.144(7)
F12 0.104(4) 0.171(5) 0.152(5) -0.013(4) -0.010(4) 0.081(4)

loop_
_atom_type_symbol
_atom_type_description
_atom_type_scat_dispersion_real
_atom_type_scat_dispersion_imag
_atom_type_scat_source
C C 0.0033 0.0016 'International Tables Vol C Tables 4.2.6.8 and 6.1.1.4'
H H 0.0000 0.0000 'International Tables Vol C Tables 4.2.6.8 and 6.1.1.4'
F F 0.0171 0.0103 'International Tables Vol C Tables 4.2.6.8 and 6.1.1.4'
P P 0.1023 0.0942 'International Tables Vol C Tables 4.2.6.8 and 6.1.1.4'
S S 0.1246 0.1234 'International Tables Vol C Tables 4.2.6.8 and 6.1.1.4'
Cl Cl 0.1484 0.1585 'International Tables Vol C Tables 4.2.6.8 and 6.1.1.4'
Os Os -1.2165 7.6030 'International Tables Vol C Tables 4.2.6.8 and 6.1.1.4'

loop_
_geom_angle_atom_site_label_1
_geom_angle_atom_site_label_2
_geom_angle_atom_site_label_3
_geom_angle
_geom_angle_site_symmetry_1
_geom_angle_site_symmetry_3
F1 Os1 S1 90.92(5) . 3_675
F1 Os1 S1 90.92(5) . 2_765
S1 Os1 S1 119.975(3) 3_675 2_765
F1 Os1 S1 90.92(5) . .
S1 Os1 S1 119.974(4) 3_675 .
S1 Os1 S1 119.974(3) 2_765 .
F1 Os1 P1 180.000(1) . .
S1 Os1 P1 89.08(5) 3_675 .
S1 Os1 P1 89.08(5) 2_765 .
S1 Os1 P1 89.08(5) . .
C1 P1 C1 103.9(3) 3_675 2_765
C1 P1 C1 103.9(3) 3_675 .
C1 P1 C1 103.9(3) 2_765 .
C1 P1 Os1 114.6(2) 3_675 .
C1 P1 Os1 114.6(2) 2_765 .
C1 P1 Os1 114.6(2) . .
C2 C1 C6 116.6(7) . .
C2 C1 P1 118.9(6) . .
C6 C1 P1 124.2(6) . .
C3 C2 C1 121.4(8) . .
C3 C2 H2A 119.3 . .
C1 C2 H2A 119.3 . .
C2 C3 C4 120.2(9) . .
C2 C3 H3A 119.9 . .
C4 C3 H3A 119.9 . .
C5 C4 C3 121.3(8) . .
C5 C4 Cl4 118.5(7) . .
C3 C4 Cl4 120.1(8) . .
C4 C5 C6 117.0(9) . .
C4 C5 H5A 121.5 . .
C6 C5 H5A 121.5 . .
C5 C6 C1 123.4(9) . .
C5 C6 H6A 118.3 . .
C1 C6 H6A 118.3 . .
C7 S1 Os1 109.2(3) . .
C8 C7 C12 116.2(8) . .
C8 C7 S1 124.9(7) . .
C12 C7 S1 118.6(8) . .
F8 C8 C7 119.4(8) . .
F8 C8 C9 118.8(10) . .
C7 C8 C9 121.7(9) . .
F9 C9 C10 120.6(10) . .
F9 C9 C8 119.3(11) . .
C10 C9 C8 120.1(11) . .
F10 C10 C9 122.3(11) . .
F10 C10 C11 117.0(12) . .
C9 C10 C11 120.6(10) . .
C10 C11 F11 122.0(11) . .
C10 C11 C12 119.4(9) . .
F11 C11 C12 118.6(11) . .
F12 C12 C7 119.7(9) . .
F12 C12 C11 118.3(9) . .
C7 C12 C11 121.9(10) . .

loop_
_geom_bond_atom_site_label_1
_geom_bond_atom_site_label_2
_geom_bond_distance
_geom_bond_site_symmetry_2
Os1 F1 2.055(6) .
Os1 S1 2.199(2) 3_675
Os1 S1 2.199(2) 2_765
Os1 S1 2.199(2) .
Os1 P1 2.332(3) .
P1 C1 1.822(7) 3_675
P1 C1 1.822(7) 2_765
P1 C1 1.822(7) .
C1 C2 1.374(10) .
C1 C6 1.392(10) .
C2 C3 1.347(11) .
C2 H2A 0.9300 .
C3 C4 1.373(12) .
C3 H3A 0.9300 .
C4 C5 1.365(12) .
C4 Cl4 1.755(8) .
C5 C6 1.368(12) .
C5 H5A 0.9300 .
C6 H6A 0.9300 .
S1 C7 1.786(8) .
C7 C8 1.369(11) .
C7 C12 1.382(11) .
C8 F8 1.344(9) .
C8 C9 1.390(13) .
C9 F9 1.333(12) .
C9 C10 1.337(14) .
C10 F10 1.326(11) .
C10 C11 1.349(8) .
C11 F11 1.369(11) .
C11 C12 1.389(13) .
C12 F12 1.368(10) .

loop_
_geom_torsion_atom_site_label_1
_geom_torsion_atom_site_label_2
_geom_torsion_atom_site_label_3
_geom_torsion_atom_site_label_4
_geom_torsion
_geom_torsion_site_symmetry_1
_geom_torsion_site_symmetry_4
S1 Os1 P1 C1 -40.0(3) 3_675 3_675
S1 Os1 P1 C1 -160.0(3) 2_765 3_675
S1 Os1 P1 C1 80.0(3) . 3_675
S1 Os1 P1 C1 80.0(3) 3_675 2_765
S1 Os1 P1 C1 -40.0(3) 2_765 2_765
S1 Os1 P1 C1 -160.0(3) . 2_765
S1 Os1 P1 C1 -160.0(3) 3_675 .
S1 Os1 P1 C1 80.0(3) 2_765 .
S1 Os1 P1 C1 -40.0(3) . .
C1 P1 C1 C2 -172.4(7) 3_675 .
C1 P1 C1 C2 79.1(9) 2_765 .
Os1 P1 C1 C2 -46.6(7) . .
C1 P1 C1 C6 13.8(8) 3_675 .
C1 P1 C1 C6 -94.7(6) 2_765 .
Os1 P1 C1 C6 139.6(6) . .
C6 C1 C2 C3 2.3(14) . .
P1 C1 C2 C3 -172.0(8) . .
C1 C2 C3 C4 -0.4(16) . .
C2 C3 C4 C5 -0.9(16) . .
C2 C3 C4 Cl4 176.6(8) . .
C3 C4 C5 C6 0.1(16) . .
Cl4 C4 C5 C6 -177.4(8) . .
C4 C5 C6 C1 2.0(16) . .
C2 C1 C6 C5 -3.1(14) . .
P1 C1 C6 C5 170.8(8) . .
F1 Os1 S1 C7 3.1(3) . .
S1 Os1 S1 C7 -88.5(3) 3_675 .
S1 Os1 S1 C7 94.7(3) 2_765 .
P1 Os1 S1 C7 -176.9(3) . .
Os1 S1 C7 C8 66.4(8) . .
Os1 S1 C7 C12 -121.3(6) . .
C12 C7 C8 F8 -177.6(7) . .
S1 C7 C8 F8 -5.1(12) . .
C12 C7 C8 C9 4.6(13) . .
S1 C7 C8 C9 177.0(7) . .
F8 C8 C9 F9 0.7(14) . .
C7 C8 C9 F9 178.5(9) . .
F8 C8 C9 C10 179.6(9) . .
C7 C8 C9 C10 -2.6(16) . .
F9 C9 C10 F10 1.2(18) . .
C8 C9 C10 F10 -177.7(9) . .
F9 C9 C10 C11 177.8(10) . .
C8 C9 C10 C11 -1.1(18) . .
F10 C10 C11 F11 -3.8(17) . .
C9 C10 C11 F11 179.4(10) . .
F10 C10 C11 C12 179.2(9) . .
C9 C10 C11 C12 2.4(18) . .
C8 C7 C12 F12 179.4(8) . .
S1 C7 C12 F12 6.4(11) . .
C8 C7 C12 C11 -3.2(13) . .
S1 C7 C12 C11 -176.1(7) . .
C10 C11 C12 F12 177.3(10) . .
F11 C11 C12 F12 0.2(14) . .
C10 C11 C12 C7 -0.2(16) . .
F11 C11 C12 C7 -177.3(9) . .

loop_
_platon_squeeze_void_nr
_platon_squeeze_void_average_x
_platon_squeeze_void_average_y
_platon_squeeze_void_average_z
_platon_squeeze_void_volume
_platon_squeeze_void_count_electrons
_platon_squeeze_void_content
1 0.000 0.000 0.000 189 59 ' '
2 0.000 1.000 0.500 244 57 ' '
3 0.333 0.667 0.167 249 57 ' '
4 0.333 0.667 0.667 188 59 ' '
5 0.667 0.333 0.833 249 57 ' '
6 0.667 0.333 0.333 188 59 ' '
